data_1547795
loop_
_publ_author_name
'Morris, Danny S.'
'van Rees, Karlotta'
'Curcio, Massimiliano'
'Cokoja, Mirza'
'K\"uhn, Fritz E.'
'Duarte, Fernanda'
'Love, Jason B.'

_publ_section_title
;
 Deoxydehydration of vicinal diols and polyols catalyzed by pyridinium
 perrhenate salts
;
_journal_name_full 'Catal. Sci. Technol.'
_journal_paper_doi 10.1039/C7CY01728F
_journal_year 2017
_chemical_formula_moiety 'O4 Re, C5 H5 Br N'
_chemical_formula_sum 'C5 H5 Br N O4 Re'
_chemical_formula_weight 409.21
_space_group_crystal_system triclinic
_space_group_IT_number 2
_space_group_name_Hall '-P 1'
_space_group_name_H-M_alt 'P -1'
_symmetry_space_group_name_Hall '-P 1'
_symmetry_space_group_name_H-M 'P -1'
_atom_sites_solution_hydrogens geom
_atom_sites_solution_primary dual
_audit_creation_date 2016-10-11
_audit_creation_method
;
Olex2 1.2
(compiled 2016.09.09 svn.r3337 for OlexSys, GUI svn.r5227)
;
_audit_update_record
;
2017-08-14 deposited with the CCDC.
2017-10-12 downloaded from the CCDC.
;
_cell_angle_alpha 113.523(4)
_cell_angle_beta 92.589(4)
_cell_angle_gamma 97.987(3)
_cell_formula_units_Z 4
_cell_length_a 8.3466(3)
_cell_length_b 10.4128(4)
_cell_length_c 10.9082(6)
_cell_measurement_reflns_used 6124
_cell_measurement_temperature 293(2)
_cell_measurement_theta_max 29.0030
_cell_measurement_theta_min 3.4920
_cell_volume 855.53(7)
_computing_cell_refinement 'CrysAlisPro 1.171.38.42b (Rigaku OD, 2015)'
_computing_data_collection 'CrysAlisPro 1.171.38.42b (Rigaku OD, 2015)'
_computing_data_reduction 'CrysAlisPro 1.171.38.42b (Rigaku OD, 2015)'
_computing_molecular_graphics 'Olex2 (Dolomanov et al., 2009)'
_computing_publication_material 'Olex2 (Dolomanov et al., 2009)'
_computing_structure_refinement 'ShelXL (Sheldrick, 2015)'
_computing_structure_solution 'ShelXT (Sheldrick, 2015)'
_diffrn_ambient_temperature 293(2)
_diffrn_detector 'CCD plate'
_diffrn_detector_area_resol_mean 16.1042
_diffrn_detector_type Eos
_diffrn_measured_fraction_theta_full 0.998
_diffrn_measured_fraction_theta_max 0.882
_diffrn_measurement_details
;
List of Runs (angles in degrees, time in seconds):

  # Type    Start    End  Width  t~exp~   \w     \q     \k     \f   Frames
#--------------------------------------------------------------------------
  1  \w    -35.00  52.00   1.00    2.00    --  -16.47  57.00  60.00   87
  2  \w    -25.00  24.00   1.00    2.00    --  -16.47 -99.00-180.00   49
  3  \w    -91.00 -32.00   1.00    2.00    --  -16.47 179.00  30.00   59
  4  \w    -35.00  52.00   1.00    2.00    --  -16.47  57.00  30.00   87
  5  \w    -25.00  24.00   1.00    2.00    --  -16.47 -99.00 150.00   49
  6  \w    -39.00  54.00   1.00    2.00    --  -16.47  38.00-150.00   93
  7  \w    -85.00   2.00   1.00    2.00    --  -16.47 -57.00 -90.00   87
  8  \w    -89.00  21.00   1.00    2.00    --  -16.47 -19.00  30.00  110
  9  \w    -25.00  24.00   1.00    2.00    --  -16.47 -99.00 -30.00   49
 10  \w    -85.00 -30.00   1.00    2.00    --  -16.47 -57.00 150.00   55
 11  \w    -25.00  59.00   1.00    2.00    --   18.18 -99.00 -60.00   84
;
_diffrn_measurement_device 'four-circle diffractometer'
_diffrn_measurement_device_type 'Xcalibur, Eos'
_diffrn_measurement_method '\w scans'
_diffrn_orient_matrix_type 'CrysAlisPro convention (1999,Acta A55,543-557)'
_diffrn_orient_matrix_UB_11 -0.0662581000
_diffrn_orient_matrix_UB_12 0.0185029000
_diffrn_orient_matrix_UB_13 0.0382207000
_diffrn_orient_matrix_UB_21 -0.0338053000
_diffrn_orient_matrix_UB_22 0.0213918000
_diffrn_orient_matrix_UB_23 -0.0481915000
_diffrn_orient_matrix_UB_31 -0.0438468000
_diffrn_orient_matrix_UB_32 -0.0699018000
_diffrn_orient_matrix_UB_33 -0.0361743000
_diffrn_radiation_monochromator graphite
_diffrn_radiation_probe x-ray
_diffrn_radiation_type MoK\a
_diffrn_radiation_wavelength 0.71073
_diffrn_reflns_av_R_equivalents 0.0465
_diffrn_reflns_av_unetI/netI 0.0452
_diffrn_reflns_Laue_measured_fraction_full 0.998
_diffrn_reflns_Laue_measured_fraction_max 0.882
_diffrn_reflns_limit_h_max 11
_diffrn_reflns_limit_h_min -11
_diffrn_reflns_limit_k_max 14
_diffrn_reflns_limit_k_min -13
_diffrn_reflns_limit_l_max 14
_diffrn_reflns_limit_l_min -14
_diffrn_reflns_number 14803
_diffrn_reflns_point_group_measured_fraction_full 0.998
_diffrn_reflns_point_group_measured_fraction_max 0.882
_diffrn_reflns_theta_full 26.000
_diffrn_reflns_theta_max 29.267
_diffrn_reflns_theta_min 3.388
_diffrn_source 'fine-focus sealed X-ray tube'
_diffrn_source_type 'Enhance (Mo) X-ray Source'
_exptl_absorpt_coefficient_mu 18.847
_exptl_absorpt_correction_T_max 0.087
_exptl_absorpt_correction_T_min 0.012
_exptl_absorpt_correction_type analytical
_exptl_absorpt_process_details
;
CrysAlisPro 1.171.38.42b (Rigaku Oxford Diffraction, 2015)
Analytical numeric absorption correction using a multifaceted crystal
            model based on expressions derived by R.C. Clark & J.S. Reid.
(Clark, R. C. & Reid, J. S. (1995). Acta Cryst. A51, 887-897)
Empirical absorption correction using spherical harmonics,
 implemented in SCALE3 ABSPACK scaling algorithm.
;
_exptl_crystal_colour colourless
_exptl_crystal_colour_primary colourless
_exptl_crystal_density_diffrn 3.177
_exptl_crystal_description block
_exptl_crystal_F_000 736
_exptl_crystal_size_max 0.614
_exptl_crystal_size_mid 0.338
_exptl_crystal_size_min 0.18
_refine_diff_density_max 2.123
_refine_diff_density_min -3.770
_refine_diff_density_rms 0.457
_refine_ls_extinction_method none
_refine_ls_goodness_of_fit_ref 1.112
_refine_ls_hydrogen_treatment constr
_refine_ls_matrix_type full
_refine_ls_number_parameters 217
_refine_ls_number_reflns 4109
_refine_ls_number_restraints 0
_refine_ls_restrained_S_all 1.112
_refine_ls_R_factor_all 0.0470
_refine_ls_R_factor_gt 0.0422
_refine_ls_shift/su_max 0.001
_refine_ls_shift/su_mean 0.000
_refine_ls_structure_factor_coef Fsqd
_refine_ls_weighting_details 'w=1/[\s^2^(Fo^2^)+(0.0620P)^2^+1.4160P] where P=(Fo^2^+2Fc^2^)/3'
_refine_ls_weighting_scheme calc
_refine_ls_wR_factor_gt 0.1048
_refine_ls_wR_factor_ref 0.1085
_reflns_Friedel_coverage 0.000
_reflns_number_gt 3671
_reflns_number_total 4109
_reflns_threshold_expression 'I > 2\s(I)'
_cod_data_source_file c7cy01728f2.cif
_cod_data_source_block j16015
_cod_depositor_comments
;

2019-01-24
Z value and formula fixed to values more according to usual
chemical conventions.                 miguel
;
_cod_original_formula_sum 'C10 H10 Br2 N2 O8 Re2'
_cod_original_formula_weight 818.42
_cod_original_formula_moiety '2(O4 Re), 2(C5 H5 Br N)'
_cod_original_formula_units_Z 2
_cod_database_code 1547795
_chemical_oxdiff_formula 'C5 H5 N1 Re1 O4 Br1'
_shelx_space_group_comment
;
The symmetry employed for this shelxl refinement is uniquely defined
by the following loop, which should always be used as a source of
symmetry information in preference to the above space-group names.
They are only intended as comments.
;
_reflns_odcompleteness_completeness 99.80
_reflns_odcompleteness_iscentric 1
_reflns_odcompleteness_theta 26.32
_olex2_refinement_description
;
1. Fixed Uiso
 At 1.2 times of:
  All C(H) groups, All N(H) groups
2.a Aromatic/amide H refined with riding coordinates:
 N2(H2), C10(H10), N1(H1), C9(H9), C6(H6), C3(H3), C4(H4), C1(H1A), C8(H8),
 C5(H5)
;
_shelx_shelxl_version_number 2014/7
_olex2_submission_special_instructions 'No special instructions were received'
_oxdiff_exptl_absorpt_empirical_details
;
Empirical correction (ABSPACK) includes:
- Absorption correction using spherical harmonics
- Frame scaling
;
_oxdiff_exptl_absorpt_empirical_full_max 1.879
_oxdiff_exptl_absorpt_empirical_full_min 0.577

loop_
_space_group_symop_operation_xyz
'x, y, z'
'-x, -y, -z'

loop_
_atom_site_label
_atom_site_type_symbol
_atom_site_fract_x
_atom_site_fract_y
_atom_site_fract_z
_atom_site_U_iso_or_equiv
_atom_site_adp_type
_atom_site_occupancy
_atom_site_site_symmetry_order
_atom_site_calc_flag
_atom_site_refinement_flags_posn
Re1 Re 0.14538(3) 0.34709(3) 1.02091(3) 0.01516(11) Uani 1 1 d .
Re2 Re 0.44569(4) 0.23302(3) 0.69586(3) 0.01559(11) Uani 1 1 d .
Br2 Br 0.51423(10) 0.86129(8) 0.67527(8) 0.02354(19) Uani 1 1 d .
Br1 Br 0.27423(10) 0.49577(9) 0.44566(10) 0.0281(2) Uani 1 1 d .
O2 O 0.3146(7) 0.4657(6) 1.0266(6) 0.0250(13) Uani 1 1 d .
O7 O 0.6526(7) 0.2351(7) 0.6884(7) 0.0316(15) Uani 1 1 d .
O5 O 0.3876(7) 0.1880(7) 0.8259(6) 0.0268(13) Uani 1 1 d .
O1 O 0.0395(7) 0.2589(7) 0.8615(6) 0.0268(14) Uani 1 1 d .
O6 O 0.3365(8) 0.1128(7) 0.5468(6) 0.0319(15) Uani 1 1 d .
O8 O 0.4045(8) 0.3993(6) 0.7240(7) 0.0307(15) Uani 1 1 d .
O4 O 0.2007(7) 0.2240(6) 1.0758(6) 0.0252(13) Uani 1 1 d .
O3 O 0.0170(7) 0.4409(7) 1.1285(6) 0.0300(15) Uani 1 1 d .
N2 N 0.3730(8) 0.6781(7) 0.9277(7) 0.0201(14) Uani 1 1 d .
H2 H 0.3861 0.6018 0.9369 0.024 Uiso 1 1 calc R
C10 C 0.2896(10) 0.7643(9) 1.0134(8) 0.0221(17) Uani 1 1 d .
H10 H 0.2470 0.7424 1.0813 0.027 Uiso 1 1 calc R
N1 N -0.0192(9) 0.2783(8) 0.6101(8) 0.0261(16) Uani 1 1 d .
H1 H -0.0465 0.2951 0.6894 0.031 Uiso 1 1 calc R
C9 C 0.2658(10) 0.8869(9) 1.0019(9) 0.0233(18) Uani 1 1 d .
H9 H 0.2058 0.9478 1.0615 0.028 Uiso 1 1 calc R
C6 C 0.4391(9) 0.7010(8) 0.8267(8) 0.0175(15) Uani 1 1 d .
H6 H 0.4968 0.6366 0.7682 0.021 Uiso 1 1 calc R
C2 C 0.1300(9) 0.3540(8) 0.4674(8) 0.0185(16) Uani 1 1 d .
C3 C 0.0646(10) 0.2273(10) 0.3593(9) 0.0258(18) Uani 1 1 d .
H3 H 0.0929 0.2107 0.2734 0.031 Uiso 1 1 calc R
C4 C -0.0426(11) 0.1260(10) 0.3801(10) 0.028(2) Uani 1 1 d .
H4 H -0.0867 0.0405 0.3085 0.034 Uiso 1 1 calc R
C1 C 0.0848(9) 0.3775(9) 0.5944(8) 0.0201(16) Uani 1 1 d .
H1A H 0.1271 0.4620 0.6677 0.024 Uiso 1 1 calc R
C8 C 0.3311(10) 0.9200(8) 0.9013(8) 0.0200(16) Uani 1 1 d .
H8 H 0.3172 1.0034 0.8932 0.024 Uiso 1 1 calc R
C5 C -0.0843(10) 0.1539(9) 0.5107(9) 0.0252(18) Uani 1 1 d .
H5 H -0.1556 0.0872 0.5274 0.030 Uiso 1 1 calc R
C7 C 0.4177(10) 0.8255(9) 0.8132(8) 0.0211(17) Uani 1 1 d .

loop_
_atom_site_aniso_label
_atom_site_aniso_U_11
_atom_site_aniso_U_22
_atom_site_aniso_U_33
_atom_site_aniso_U_23
_atom_site_aniso_U_13
_atom_site_aniso_U_12
Re1 0.01762(17) 0.01915(17) 0.01029(17) 0.00721(12) 0.00307(11) 0.00403(12)
Re2 0.02032(17) 0.01561(17) 0.01304(17) 0.00822(12) 0.00329(12) 0.00238(12)
Br2 0.0348(4) 0.0210(4) 0.0178(4) 0.0108(3) 0.0084(3) 0.0036(3)
Br1 0.0247(4) 0.0263(4) 0.0360(5) 0.0167(4) 0.0071(4) -0.0002(3)
O2 0.028(3) 0.019(3) 0.030(3) 0.013(2) 0.006(3) 0.001(2)
O7 0.022(3) 0.046(4) 0.028(4) 0.017(3) 0.011(3) 0.004(3)
O5 0.029(3) 0.032(3) 0.029(3) 0.020(3) 0.010(3) 0.011(3)
O1 0.022(3) 0.037(3) 0.020(3) 0.011(3) 0.004(2) 0.004(3)
O6 0.036(3) 0.030(3) 0.021(3) 0.006(3) 0.003(3) -0.009(3)
O8 0.034(3) 0.020(3) 0.038(4) 0.014(3) -0.008(3) 0.002(3)
O4 0.035(3) 0.028(3) 0.022(3) 0.018(3) 0.009(2) 0.006(3)
O3 0.029(3) 0.045(4) 0.017(3) 0.011(3) 0.009(2) 0.012(3)
N2 0.020(3) 0.023(3) 0.030(4) 0.023(3) 0.002(3) 0.003(3)
C10 0.022(4) 0.025(4) 0.018(4) 0.010(3) -0.002(3) -0.004(3)
N1 0.031(4) 0.027(4) 0.025(4) 0.014(3) 0.012(3) 0.008(3)
C9 0.022(4) 0.023(4) 0.022(4) 0.006(3) 0.005(3) 0.004(3)
C6 0.020(4) 0.014(3) 0.021(4) 0.011(3) 0.004(3) 0.000(3)
C2 0.013(3) 0.024(4) 0.019(4) 0.009(3) 0.003(3) 0.005(3)
C3 0.029(4) 0.035(5) 0.014(4) 0.012(3) 0.003(3) 0.005(4)
C4 0.024(4) 0.031(5) 0.028(5) 0.011(4) -0.001(3) 0.001(4)
C1 0.018(4) 0.028(4) 0.013(4) 0.005(3) 0.001(3) 0.008(3)
C8 0.025(4) 0.019(4) 0.013(4) 0.004(3) -0.002(3) 0.002(3)
C5 0.026(4) 0.026(4) 0.022(4) 0.012(3) -0.003(3) -0.007(3)
C7 0.020(4) 0.024(4) 0.020(4) 0.012(3) 0.002(3) 0.000(3)

loop_
_atom_type_symbol
_atom_type_description
_atom_type_scat_dispersion_real
_atom_type_scat_dispersion_imag
_atom_type_scat_source
C C 0.0033 0.0016 'International Tables Vol C Tables 4.2.6.8 and 6.1.1.4'
H H 0.0000 0.0000 'International Tables Vol C Tables 4.2.6.8 and 6.1.1.4'
Br Br -0.2901 2.4595 'International Tables Vol C Tables 4.2.6.8 and 6.1.1.4'
N N 0.0061 0.0033 'International Tables Vol C Tables 4.2.6.8 and 6.1.1.4'
O O 0.0106 0.0060 'International Tables Vol C Tables 4.2.6.8 and 6.1.1.4'
Re Re -1.0185 7.2310 'International Tables Vol C Tables 4.2.6.8 and 6.1.1.4'

loop_
_exptl_crystal_face_index_h
_exptl_crystal_face_index_k
_exptl_crystal_face_index_l
_exptl_crystal_face_perp_dist
12 -3 -2 0.1538
-11 5 2 0.1466
-1 -8 15 0.0902
0 -12 -3 0.2861
0 12 3 0.2861
-12 3 2 0.1538
1 8 -15 0.0902

loop_
_geom_angle_atom_site_label_1
_geom_angle_atom_site_label_2
_geom_angle_atom_site_label_3
_geom_angle
O2 Re1 O1 112.9(3)
O4 Re1 O2 110.2(3)
O4 Re1 O1 109.2(3)
O4 Re1 O3 108.2(3)
O3 Re1 O2 108.0(3)
O3 Re1 O1 108.3(3)
O7 Re2 O5 109.3(3)
O6 Re2 O7 111.0(3)
O6 Re2 O5 109.5(3)
O8 Re2 O7 108.9(3)
O8 Re2 O5 109.8(3)
O8 Re2 O6 108.3(3)
C10 N2 H2 117.8
C10 N2 C6 124.4(7)
C6 N2 H2 117.8
N2 C10 H10 120.2
N2 C10 C9 119.6(8)
C9 C10 H10 120.2
C1 N1 H1 117.9
C1 N1 C5 124.2(8)
C5 N1 H1 117.9
C10 C9 H9 120.0
C10 C9 C8 120.0(8)
C8 C9 H9 120.0
N2 C6 H6 121.4
N2 C6 C7 117.3(7)
C7 C6 H6 121.4
C3 C2 Br1 121.7(6)
C1 C2 Br1 119.0(6)
C1 C2 C3 119.3(8)
C2 C3 H3 120.2
C4 C3 C2 119.6(8)
C4 C3 H3 120.2
C3 C4 H4 120.4
C3 C4 C5 119.2(8)
C5 C4 H4 120.4
N1 C1 C2 119.3(7)
N1 C1 H1A 120.4
C2 C1 H1A 120.4
C9 C8 H8 120.9
C7 C8 C9 118.2(8)
C7 C8 H8 120.9
N1 C5 C4 118.4(8)
N1 C5 H5 120.8
C4 C5 H5 120.8
C6 C7 Br2 117.7(6)
C8 C7 Br2 121.8(7)
C8 C7 C6 120.5(8)

loop_
_geom_bond_atom_site_label_1
_geom_bond_atom_site_label_2
_geom_bond_distance
Re1 O2 1.723(6)
Re1 O1 1.735(6)
Re1 O4 1.722(6)
Re1 O3 1.723(6)
Re2 O7 1.730(6)
Re2 O5 1.731(6)
Re2 O6 1.722(6)
Re2 O8 1.721(6)
Br2 C7 1.878(9)
Br1 C2 1.870(8)
N2 H2 0.8600
N2 C10 1.314(11)
N2 C6 1.343(10)
C10 H10 0.9300
C10 C9 1.371(12)
N1 H1 0.8600
N1 C1 1.325(11)
N1 C5 1.333(11)
C9 H9 0.9300
C9 C8 1.387(12)
C6 H6 0.9300
C6 C7 1.395(12)
C2 C3 1.389(11)
C2 C1 1.387(11)
C3 H3 0.9300
C3 C4 1.383(13)
C4 H4 0.9300
C4 C5 1.407(13)
C1 H1A 0.9300
C8 H8 0.9300
C8 C7 1.386(11)
C5 H5 0.9300

loop_
_geom_torsion_atom_site_label_1
_geom_torsion_atom_site_label_2
_geom_torsion_atom_site_label_3
_geom_torsion_atom_site_label_4
_geom_torsion
Br1 C2 C3 C4 -179.5(7)
Br1 C2 C1 N1 179.0(6)
N2 C10 C9 C8 -0.8(12)
N2 C6 C7 Br2 178.4(6)
N2 C6 C7 C8 -0.1(12)
C10 N2 C6 C7 0.3(12)
C10 C9 C8 C7 0.9(12)
C9 C8 C7 Br2 -179.0(6)
C9 C8 C7 C6 -0.5(12)
C6 N2 C10 C9 0.1(12)
C2 C3 C4 C5 0.4(14)
C3 C2 C1 N1 0.3(12)
C3 C4 C5 N1 0.5(14)
C1 N1 C5 C4 -1.0(14)
C1 C2 C3 C4 -0.8(13)
C5 N1 C1 C2 0.6(13)

loop_
_exptl_oxdiff_crystal_face_indexfrac_h
_exptl_oxdiff_crystal_face_indexfrac_k
_exptl_oxdiff_crystal_face_indexfrac_l
_exptl_oxdiff_crystal_face_x
_exptl_oxdiff_crystal_face_y
_exptl_oxdiff_crystal_face_z
12.0104 -3.0055 -1.9993 -0.9278 -0.3740 -0.2442
-11.0092 5.0064 2.0004 0.8985 0.3829 0.0604
-1.0023 -7.9931 14.9966 0.4917 -0.8598 0.0602
-0.0016 -12.0092 -3.0055 -0.3370 -0.1120 0.9483
0.0016 12.0092 3.0055 0.3370 0.1120 -0.9483
-12.0104 3.0055 1.9993 0.9278 0.3740 0.2442
1.0023 7.9931 -14.9966 -0.4917 0.8598 -0.0602
